data_4321223
loop_
_publ_author_name
'Sian C. Davies'
'David L. Hughes'
'Zofia Janas'
'Lucjan B. Jerzykiewicz'
'Raymond L. Richards'
'J. Roger Sanders'
'James E. Silverston'
'Piotr Sobota'

_publ_section_title
;
 Vanadium Complexes of the N(CH2CH2S)33- and O(CH2CH2S)22- Ligands with
 Coligands Relevant to Nitrogen Fixation Processes
;
_journal_name_full 'Inorganic Chemistry'
_journal_page_first 3485
_journal_page_last 3498
_journal_paper_doi 10.1021/ic9909476
_journal_volume 39
_journal_year 2000
_chemical_formula_structural '[V {N(CH2CH2S)3} (NH2NH2)]'
_chemical_formula_sum 'C6 H16 N3 S3 V'
_chemical_formula_weight 277.3
_chemical_name_common 'Compound 4'
_chemical_name_systematic
; 
 ? 
;
_space_group_IT_number 14
_symmetry_cell_setting monoclinic
_symmetry_space_group_name_Hall '-P 2yn'
_symmetry_space_group_name_H-M 'P 1 21/n 1'
_atom_sites_solution_hydrogens geom
_atom_sites_solution_primary direct
_atom_sites_solution_secondary difmap
_audit_creation_method SHELXL
_cell_angle_alpha 90.00
_cell_angle_beta 100.32(4)
_cell_angle_gamma 90.00
_cell_formula_units_Z 8
_cell_length_a 8.1566(8)
_cell_length_b 13.584(2)
_cell_length_c 21.264(17)
_cell_measurement_reflns_used 25
_cell_measurement_temperature 293(2)
_cell_measurement_theta_max 11
_cell_measurement_theta_min 10
_cell_volume 2317.9(19)
_computing_cell_refinement 'CAD4-Express (Enraf-Nonius, 1992)'
_computing_data_collection 'CAD4-Express (Enraf-Nonius, 1992)'
_computing_data_reduction 'CAD4 (Hursthouse, 1976)'
_computing_molecular_graphics 'ORTEP (Johnson, 1971)'
_computing_publication_material 'SHELXL-93 (Sheldrick, 1993)'
_computing_structure_refinement 'SHELXL-93 (Sheldrick, 1993)'
_computing_structure_solution 'SHELXS-86 (Sheldrick, 1990)'
_diffrn_ambient_temperature 293(2)
_diffrn_measurement_device_type 'Enraf-Nonius CAD4 diffractometer'
_diffrn_measurement_method 'scintillation counter; \w/\q scans'
_diffrn_radiation_monochromator graphite
_diffrn_radiation_source 'fine-focus sealed tube'
_diffrn_radiation_type MoK\a
_diffrn_radiation_wavelength 0.71069
_diffrn_reflns_av_R_equivalents 0.047
_diffrn_reflns_av_sigmaI/netI 0.0625
_diffrn_reflns_limit_h_max 9
_diffrn_reflns_limit_h_min -9
_diffrn_reflns_limit_k_max 16
_diffrn_reflns_limit_k_min -1
_diffrn_reflns_limit_l_max 25
_diffrn_reflns_limit_l_min -1
_diffrn_reflns_number 4382
_diffrn_reflns_theta_max 24.97
_diffrn_reflns_theta_min 1.79
_diffrn_standards_decay_% 9.7
_diffrn_standards_interval_time '10000 s'
_diffrn_standards_number 3
_exptl_absorpt_coefficient_mu 1.36
_exptl_absorpt_correction_T_max 1.00
_exptl_absorpt_correction_T_min 0.96
_exptl_absorpt_correction_type 'semi-empirical, psi-scans'
_exptl_crystal_colour 'pale olive-green'
_exptl_crystal_density_diffrn 1.589
_exptl_crystal_description 'square prisms'
_exptl_crystal_F_000 1152
_exptl_crystal_size_max 0.36
_exptl_crystal_size_mid 0.29
_exptl_crystal_size_min 0.19
_refine_diff_density_max 0.542
_refine_diff_density_min -0.675
_refine_diff_density_rms 0.119
_refine_ls_extinction_method none
_refine_ls_goodness_of_fit_all 1.846
_refine_ls_goodness_of_fit_obs 1.846
_refine_ls_matrix_type fullcycle
_refine_ls_number_parameters 376
_refine_ls_number_reflns 2368
_refine_ls_number_restraints 18
_refine_ls_restrained_S_all 2.188
_refine_ls_restrained_S_obs 1.837
_refine_ls_R_factor_all 0.1248
_refine_ls_R_factor_obs 0.0743
_refine_ls_shift/esd_max -0.626
_refine_ls_shift/esd_mean 0.042
_refine_ls_structure_factor_coef Fsqd
_refine_ls_weighting_details 'w=1/[\s^2^(Fo^2^)+(0.1000P)^2^+0.0000P] where P=(Fo^2^+2Fc^2^)/3'
_refine_ls_weighting_scheme calc
_refine_ls_wR_factor_all 0.3784
_refine_ls_wR_factor_obs 0.2371
_reflns_number_observed 2368
_reflns_number_total 4028
_reflns_observed_criterion >2sigma(I)
_cod_data_source_file ic9909476_03.cif
_cod_data_source_block rogerx
_cod_depositor_comments
;
The following automatic conversions were performed:

'_refine_ls_weighting_scheme' value 'calc
w=1/[\s^2^(Fo^2^)+(0.1000P)^2^+0.0000P] where P=(Fo^2^+2Fc^2^)/3' was
changed to 'calc'. New tag '_refine_ls_weighting_details' was
created. The value of the new tag was set to
'w=1/[\s^2^(Fo^2^)+(0.1000P)^2^+0.0000P] where P=(Fo^2^+2Fc^2^)/3'.

Automatic conversion script
Id: cif_fix_values 3143 2015-03-26 13:38:13Z robertas 
;
_cod_original_sg_symbol_H-M 'P 21/n'
_cod_database_code 4321223

loop_
_symmetry_equiv_pos_as_xyz
'x, y, z'
'x+1/2, -y+1/2, z+1/2'
'-x, -y, -z'
'-x-1/2, y-1/2, -z-1/2'

loop_
_atom_site_aniso_label
_atom_site_aniso_U_11
_atom_site_aniso_U_22
_atom_site_aniso_U_33
_atom_site_aniso_U_23
_atom_site_aniso_U_13
_atom_site_aniso_U_12
V1 0.0233(12) 0.0165(10) 0.0201(10) 0.0010(8) 0.0012(9) -0.0008(8)
S11 0.040(2) 0.031(2) 0.034(2) 0.003(2) 0.008(2) 0.000(2)
C11 0.036(8) 0.031(8) 0.052(9) 0.003(6) 0.023(7) 0.010(6)
C14 0.046(9) 0.010(6) 0.039(8) -0.007(5) 0.002(7) 0.004(5)
S12 0.035(2) 0.029(2) 0.053(2) 0.015(2) -0.008(2) -0.002(2)
C12 0.029(7) 0.025(7) 0.043(8) 0.008(6) 0.005(6) -0.003(5)
C15 0.029(8) 0.028(7) 0.042(8) 0.009(6) 0.004(6) 0.005(6)
S13 0.048(2) 0.028(2) 0.019(2) 0.0010(14) -0.0004(14) -0.003(2)
C13 0.070(14) 0.046(11) 0.030(7) 0.003(7) 0.024(8) 0.006(7)
C16 0.062(10) 0.021(6) 0.034(8) 0.005(6) 0.006(7) 0.003(7)
N14 0.017(5) 0.016(5) 0.034(6) -0.005(4) 0.002(4) -0.002(4)
N15 0.052(8) 0.018(5) 0.040(6) 0.000(5) 0.004(6) 0.007(5)
N16 0.054(9) 0.018(6) 0.065(8) -0.004(5) 0.010(7) 0.012(5)
V2 0.0245(12) 0.0202(11) 0.0231(11) 0.0015(8) 0.0027(9) -0.0011(9)
S21 0.031(2) 0.032(2) 0.035(2) -0.002(2) 0.020(2) -0.002(2)
C21 0.043(8) 0.012(6) 0.045(8) -0.001(5) 0.020(7) -0.005(5)
C24 0.036(8) 0.037(8) 0.037(7) 0.009(6) 0.014(6) -0.003(6)
S22 0.051(2) 0.034(2) 0.026(2) 0.0126(15) 0.005(2) 0.000(2)
C22 0.036(9) 0.031(9) 0.027(7) 0.001(5) -0.008(6) 0.005(6)
C25 0.029(7) 0.040(8) 0.020(6) -0.008(5) -0.003(5) -0.013(6)
S23 0.023(2) 0.041(2) 0.035(2) -0.006(2) -0.0013(15) -0.003(2)
C23 0.040(9) 0.030(8) 0.044(8) 0.005(6) 0.001(7) 0.006(6)
C26 0.037(8) 0.024(7) 0.035(7) 0.006(5) 0.008(6) 0.010(6)
N24 0.028(6) 0.020(5) 0.017(5) -0.004(4) 0.000(4) -0.006(4)
N25 0.023(6) 0.025(5) 0.025(5) 0.000(4) 0.002(4) 0.004(4)
N26 0.049(8) 0.030(6) 0.036(6) 0.003(5) 0.007(6) -0.005(5)
V1X 0.073(10) 0.041(7) 0.078(9) -0.003(6) 0.020(8) 0.012(6)
S11X 0.089(18) 0.074(16) 0.129(21) -0.070(16) 0.043(16) 0.018(12)
S12X 0.037(9) 0.051(10) 0.034(8) -0.030(7) 0.002(7) 0.000(8)
S13X 0.035(9) 0.047(9) 0.049(9) -0.001(7) 0.035(8) -0.009(7)
V2X 0.060(8) 0.029(6) 0.066(8) -0.019(5) 0.016(7) -0.005(5)
S21X 0.057(12) 0.042(11) 0.107(16) -0.063(12) -0.046(11) 0.026(9)
S22X 0.129(29) 0.137(30) 0.104(22) 0.067(21) 0.019(21) 0.052(23)
S23X 0.066(16) 0.106(21) 0.091(17) 0.006(14) 0.002(14) 0.049(15)

loop_
_atom_site_label
_atom_site_type_symbol
_atom_site_fract_x
_atom_site_fract_y
_atom_site_fract_z
_atom_site_U_iso_or_equiv
_atom_site_thermal_displace_type
_atom_site_occupancy
_atom_site_calc_flag
_atom_site_refinement_flags
_atom_site_disorder_group
V1 V 0.7054(3) 0.43658(14) 0.12009(9) 0.0203(5) Uani 0.82(2) d P 1
S11 S 0.9169(5) 0.3777(3) 0.0710(2) 0.0348(9) Uani 0.82(2) d P 1
C11 C 0.9084(17) 0.2443(10) 0.0887(7) 0.038(3) Uani 0.82(2) d P 1
H11A H 0.9301(17) 0.2063(10) 0.0524(7) 0.046 Uiso 0.82(2) calc PR 1
H11B H 0.9929(17) 0.2279(10) 0.1254(7) 0.046 Uiso 0.82(2) calc PR 1
C14 C 0.7362(17) 0.2190(8) 0.1025(6) 0.033(3) Uani 0.82(2) d P 1
H14A H 0.6553(17) 0.2238(8) 0.0632(6) 0.039 Uiso 0.82(2) calc PR 1
H14B H 0.7366(17) 0.1515(8) 0.1174(6) 0.039 Uiso 0.82(2) calc PR 1
S12 S 0.4310(5) 0.4220(3) 0.0716(2) 0.0410(10) Uani 0.82(2) d P 1
C12 C 0.3871(17) 0.2939(9) 0.0931(6) 0.032(3) Uani 0.82(2) d P 1
H12A H 0.2730(17) 0.2896(9) 0.1002(6) 0.039 Uiso 0.82(2) calc PR 1
H12B H 0.3980(17) 0.2507(9) 0.0578(6) 0.039 Uiso 0.82(2) calc PR 1
C15 C 0.5055(16) 0.2588(10) 0.1535(6) 0.034(3) Uani 0.82(2) d P 1
H15A H 0.4734(16) 0.2890(10) 0.1908(6) 0.040 Uiso 0.82(2) calc PR 1
H15B H 0.4955(16) 0.1880(10) 0.1575(6) 0.040 Uiso 0.82(2) calc PR 1
S13 S 0.7623(5) 0.4708(2) 0.22807(14) 0.0326(8) Uani 0.82(2) d P 1
C13 C 0.7652(21) 0.3492(12) 0.2617(7) 0.047(5) Uani 0.82(2) d P 1
H13A H 0.8553(21) 0.3451(12) 0.2982(7) 0.056 Uiso 0.82(2) calc PR 1
H13B H 0.6616(21) 0.3382(12) 0.2770(7) 0.056 Uiso 0.82(2) calc PR 1
C16 C 0.7873(20) 0.2693(9) 0.2150(6) 0.040(4) Uani 0.82(2) d P 1
H16A H 0.9037(20) 0.2662(9) 0.2109(6) 0.048 Uiso 0.82(2) calc PR 1
H16B H 0.7579(20) 0.2066(9) 0.2317(6) 0.048 Uiso 0.82(2) calc PR 1
N14 N 0.6849(12) 0.2849(7) 0.1512(5) 0.023(2) Uani 0.82(2) d P 1
N15 N 0.7344(16) 0.5832(7) 0.0876(5) 0.037(3) Uani 0.82(2) d P 1
N16 N 0.6285(17) 0.6538(8) 0.1151(6) 0.046(3) Uani 0.82(2) d P 1
V2 V 0.2033(3) 0.81897(15) 0.11666(9) 0.0228(6) Uani 0.82(2) d P 1
S21 S 0.4052(4) 0.8725(3) 0.06294(15) 0.0308(8) Uani 0.82(2) d P 1
C21 C 0.3989(17) 1.0017(8) 0.0796(6) 0.032(3) Uani 0.82(2) d P 1
H21A H 0.4869(17) 1.0172(8) 0.1154(6) 0.038 Uiso 0.82(2) calc PR 1
H21B H 0.4208(17) 1.0382(8) 0.0428(6) 0.038 Uiso 0.82(2) calc PR 1
C24 C 0.2335(17) 1.0357(10) 0.0954(6) 0.036(3) Uani 0.82(2) d P 1
H24A H 0.2446(17) 1.1024(10) 0.1119(6) 0.043 Uiso 0.82(2) calc PR 1
H24B H 0.1495(17) 1.0357(10) 0.0569(6) 0.043 Uiso 0.82(2) calc PR 1
S22 S 0.2647(5) 0.7858(3) 0.2241(2) 0.0372(9) Uani 0.82(2) d P 1
C22 C 0.2714(18) 0.9093(11) 0.2572(6) 0.033(4) Uani 0.82(2) d P 1
H22A H 0.1697(18) 0.9217(11) 0.2735(6) 0.040 Uiso 0.82(2) calc PR 1
H22B H 0.3642(18) 0.9143(11) 0.2926(6) 0.040 Uiso 0.82(2) calc PR 1
C25 C 0.2906(16) 0.9873(10) 0.2068(5) 0.030(3) Uani 0.82(2) d P 1
H25A H 0.2657(16) 1.0514(10) 0.2228(5) 0.036 Uiso 0.82(2) calc PR 1
H25B H 0.4057(16) 0.9881(10) 0.2008(5) 0.036 Uiso 0.82(2) calc PR 1
S23 S -0.0729(5) 0.8300(3) 0.0682(2) 0.0339(9) Uani 0.82(2) d P 1
C23 C -0.1227(19) 0.9510(10) 0.0914(6) 0.039(3) Uani 0.82(2) d P 1
H23A H -0.1270(19) 0.9955(10) 0.0555(6) 0.047 Uiso 0.82(2) calc PR 1
H23B H -0.2315(19) 0.9505(10) 0.1038(6) 0.047 Uiso 0.82(2) calc PR 1
C26 C 0.0066(16) 0.9867(9) 0.1468(6) 0.032(3) Uani 0.82(2) d P 1
H26A H -0.0098(16) 1.0569(9) 0.1516(6) 0.038 Uiso 0.82(2) calc PR 1
H26B H -0.0153(16) 0.9551(9) 0.1854(6) 0.038 Uiso 0.82(2) calc PR 1
N24 N 0.1802(12) 0.9707(7) 0.1432(4) 0.022(2) Uani 0.82(2) d P 1
N25 N 0.2328(13) 0.6685(7) 0.0882(4) 0.025(2) Uani 0.82(2) d P 1
N26 N 0.1361(15) 0.5961(8) 0.1167(5) 0.038(3) Uani 0.82(2) d P 1
V1X V 0.7102(19) 0.1774(9) 0.6231(7) 0.063(4) Uani 0.184(6) d P 2
S11X S 0.7590(32) 0.2137(15) 0.7250(12) 0.094(10) Uani 0.184(6) d PD 2
S12X S 0.4350(21) 0.1795(13) 0.5768(7) 0.041(4) Uani 0.184(6) d PD 2
S13X S 0.9115(20) 0.1370(12) 0.5672(7) 0.040(4) Uani 0.184(6) d PD 2
C11X C 0.7642(46) 0.0869(19) 0.7543(16) 0.006(9) Uiso 0.184(6) d PD 2
C12X C 0.3275(65) 0.0749(48) 0.6052(43) 0.111(36) Uiso 0.184(6) d PD 2
C13X C 0.9077(59) 0.0052(15) 0.5848(23) 0.026(12) Uiso 0.184(6) d PD 2
C14X C 0.7954(85) 0.0128(45) 0.7029(23) 0.063(21) Uiso 0.184(6) d PD 2
C15X C 0.4921(61) 0.0388(49) 0.6456(30) 0.047(16) Uiso 0.184(6) d PD 2
C16X C 0.7584(73) -0.0440(45) 0.6077(35) 0.072(22) Uiso 0.184(6) d PD 2
N14X N 0.6738(61) 0.0314(52) 0.6423(28) 0.085(23) Uiso 0.184(6) d PD 2
N15X N 0.7412(51) 0.3310(28) 0.5881(18) 0.020(9) Uiso 0.184(6) d P 2
N16X N 0.6435(69) 0.4057(38) 0.6114(24) 0.045(13) Uiso 0.184(6) d P 2
V2X V 0.2000(16) 0.5617(8) 0.6152(6) 0.051(4) Uani 0.184(6) d PD 2
S21X S 0.2627(24) 0.5330(14) 0.7284(11) 0.076(8) Uani 0.184(6) d P 2
S22X S 0.4278(48) 0.6496(26) 0.5825(15) 0.123(14) Uani 0.184(6) d PD 2
S23X S -0.0638(33) 0.5988(20) 0.5582(12) 0.089(9) Uani 0.184(6) d PD 2
C22X C 0.3674(89) 0.7789(30) 0.5702(43) 0.090(30) Uiso 0.184(6) d PD 2
C23X C -0.0978(66) 0.7201(25) 0.5913(21) 0.034(13) Uiso 0.184(6) d PD 2
C24X C 0.2919(114) 0.7239(77) 0.7158(32) 0.093(30) Uiso 0.184(6) d PD 2
C25X C 0.2073(77) 0.7838(41) 0.5991(27) 0.044(16) Uiso 0.184(6) d PD 2
C26X C 0.0136(57) 0.7424(47) 0.6563(22) 0.046(16) Uiso 0.184(6) d PD 2
N24X N 0.1874(62) 0.7117(42) 0.6506(25) 0.071(18) Uiso 0.184(6) d PD 2
N25X N 0.1441(378) 0.4246(80) 0.5664(68) 0.672(316) Uiso 0.184(6) d PD 2
N26X N 0.0799(92) 0.3623(56) 0.6138(32) 0.076(20) Uiso 0.184(6) d PD 2

loop_
_atom_type_symbol
_atom_type_description
_atom_type_scat_dispersion_real
_atom_type_scat_dispersion_imag
_atom_type_scat_source
C C 0.0033 0.0016 'International Tables Vol C Tables 4.2.6.8 and 6.1.1.4'
H H 0.0000 0.0000 'International Tables Vol C Tables 4.2.6.8 and 6.1.1.4'
N N 0.0061 0.0033 'International Tables Vol C Tables 4.2.6.8 and 6.1.1.4'
S S 0.1246 0.1234 'International Tables Vol C Tables 4.2.6.8 and 6.1.1.4'
V V 0.3005 0.5294 'International Tables Vol C Tables 4.2.6.8 and 6.1.1.4'

loop_
_geom_angle_atom_site_label_1
_geom_angle_atom_site_label_2
_geom_angle_atom_site_label_3
_geom_angle
_geom_angle_site_symmetry_1
_geom_angle_site_symmetry_3
_geom_angle_publ_flag
N15 V1 N14 177.4(4) . . ?
N15 V1 S12 95.2(3) . . ?
N14 V1 S12 86.2(3) . . ?
N15 V1 S13 96.9(3) . . ?
N14 V1 S13 84.3(3) . . ?
S12 V1 S13 118.0(2) . . ?
N15 V1 S11 92.4(3) . . ?
N14 V1 S11 85.1(3) . . ?
S12 V1 S11 120.8(2) . . ?
S13 V1 S11 119.0(2) . . ?
C11 S11 V1 100.8(4) . . ?
C14 C11 S11 109.2(9) . . ?
C14 C11 H11A 109.9(7) . . ?
S11 C11 H11A 109.9(4) . . ?
C14 C11 H11B 109.8(8) . . ?
S11 C11 H11B 109.8(5) . . ?
H11A C11 H11B 108.3 . . ?
N14 C14 C11 112.5(10) . . ?
N14 C14 H14A 109.1(6) . . ?
C11 C14 H14A 109.1(8) . . ?
N14 C14 H14B 109.1(6) . . ?
C11 C14 H14B 109.1(7) . . ?
H14A C14 H14B 107.8 . . ?
C12 S12 V1 100.7(4) . . ?
C15 C12 S12 112.2(9) . . ?
C15 C12 H12A 109.2(7) . . ?
S12 C12 H12A 109.2(4) . . ?
C15 C12 H12B 109.1(7) . . ?
S12 C12 H12B 109.1(4) . . ?
H12A C12 H12B 107.9 . . ?
N14 C15 C12 111.5(10) . . ?
N14 C15 H15A 109.4(6) . . ?
C12 C15 H15A 109.3(7) . . ?
N14 C15 H15B 109.3(6) . . ?
C12 C15 H15B 109.3(7) . . ?
H15A C15 H15B 108.0 . . ?
C13 S13 V1 101.3(5) . . ?
C16 C13 S13 113.2(9) . . ?
C16 C13 H13A 108.9(8) . . ?
S13 C13 H13A 109.0(5) . . ?
C16 C13 H13B 108.9(9) . . ?
S13 C13 H13B 108.9(5) . . ?
H13A C13 H13B 107.7 . . ?
N14 C16 C13 112.9(11) . . ?
N14 C16 H16A 109.0(7) . . ?
C13 C16 H16A 109.0(9) . . ?
N14 C16 H16B 109.0(6) . . ?
C13 C16 H16B 109.0(8) . . ?
H16A C16 H16B 107.8 . . ?
C16 N14 C14 111.8(10) . . ?
C16 N14 C15 109.1(10) . . ?
C14 N14 C15 106.0(9) . . ?
C16 N14 V1 110.7(7) . . ?
C14 N14 V1 108.2(7) . . ?
C15 N14 V1 111.0(7) . . ?
N16 N15 V1 111.7(8) . . ?
N25 V2 N24 178.0(4) . . ?
N25 V2 S21 92.0(3) . . ?
N24 V2 S21 86.0(3) . . ?
N25 V2 S22 94.4(3) . . ?
N24 V2 S22 86.6(3) . . ?
S21 V2 S22 120.8(2) . . ?
N25 V2 S23 94.9(3) . . ?
N24 V2 S23 86.0(3) . . ?
S21 V2 S23 119.3(2) . . ?
S22 V2 S23 118.6(2) . . ?
C21 S21 V2 99.4(4) . . ?
C24 C21 S21 113.5(9) . . ?
C24 C21 H21A 108.9(8) . . ?
S21 C21 H21A 108.9(5) . . ?
C24 C21 H21B 108.8(7) . . ?
S21 C21 H21B 108.9(4) . . ?
H21A C21 H21B 107.7 . . ?
N24 C24 C21 110.8(10) . . ?
N24 C24 H24A 109.5(7) . . ?
C21 C24 H24A 109.5(7) . . ?
N24 C24 H24B 109.5(7) . . ?
C21 C24 H24B 109.5(8) . . ?
H24A C24 H24B 108.1 . . ?
C22 S22 V2 101.0(4) . . ?
C25 C22 S22 111.6(9) . . ?
C25 C22 H22A 109.3(8) . . ?
S22 C22 H22A 109.3(5) . . ?
C25 C22 H22B 109.4(7) . . ?
S22 C22 H22B 109.3(4) . . ?
H22A C22 H22B 108.0 . . ?
N24 C25 C22 113.9(10) . . ?
N24 C25 H25A 108.8(6) . . ?
C22 C25 H25A 108.8(7) . . ?
N24 C25 H25B 108.8(6) . . ?
C22 C25 H25B 108.7(8) . . ?
H25A C25 H25B 107.7 . . ?
C23 S23 V2 100.9(5) . . ?
C26 C23 S23 110.5(9) . . ?
C26 C23 H23A 109.6(7) . . ?
S23 C23 H23A 109.6(5) . . ?
C26 C23 H23B 109.5(8) . . ?
S23 C23 H23B 109.5(5) . . ?
H23A C23 H23B 108.1 . . ?
N24 C26 C23 117.5(11) . . ?
N24 C26 H26A 108.0(6) . . ?
C23 C26 H26A 107.9(7) . . ?
N24 C26 H26B 107.9(6) . . ?
C23 C26 H26B 108.0(7) . . ?
H26A C26 H26B 107.2 . . ?
C26 N24 C24 111.1(10) . . ?
C26 N24 C25 111.3(10) . . ?
C24 N24 C25 109.2(9) . . ?
C26 N24 V2 106.9(7) . . ?
C24 N24 V2 110.1(7) . . ?
C25 N24 V2 108.2(7) . . ?
N26 N25 V2 115.3(7) . . ?
N14X V1X S11X 91.6(18) . . ?
N14X V1X N15X 172.2(20) . . ?
S11X V1X N15X 96.2(13) . . ?
N14X V1X S13X 90.8(15) . . ?
S11X V1X S13X 123.7(11) . . ?
N15X V1X S13X 85.1(12) . . ?
N14X V1X S12X 86.1(16) . . ?
S11X V1X S12X 114.5(10) . . ?
N15X V1X S12X 90.3(12) . . ?
S13X V1X S12X 121.8(9) . . ?
C11X S11X V1X 96.5(14) . . ?
C12X S12X V1X 109.9(20) . . ?
C13X S13X V1X 95.1(16) . . ?
C14X C11X S11X 111.8(34) . . ?
C15X C12X S12X 90.5(34) . . ?
C16X C13X S13X 122.1(37) . . ?
N14X C14X C11X 109.3(43) . . ?
N14X C15X C12X 140.0(60) . . ?
N14X C16X C13X 108.5(46) . . ?
C15X N14X C14X 118.6(57) . . ?
C15X N14X C16X 127.9(56) . . ?
C14X N14X C16X 90.8(43) . . ?
C15X N14X V1X 97.1(42) . . ?
C14X N14X V1X 103.7(46) . . ?
C16X N14X V1X 117.7(44) . . ?
N16X N15X V1X 116.2(31) . . ?
N25X V2X N24X 163.9(89) . . ?
N25X V2X S23X 80.8(88) . . ?
N24X V2X S23X 83.2(15) . . ?
N25X V2X S21X 109.5(47) . . ?
N24X V2X S21X 79.6(14) . . ?
S23X V2X S21X 124.6(10) . . ?
N25X V2X S22X 113.5(47) . . ?
N24X V2X S22X 74.0(15) . . ?
S23X V2X S22X 115.5(12) . . ?
S21X V2X S22X 109.4(11) . . ?
C22X S22X V2X 108.3(26) . . ?
C23X S23X V2X 100.6(20) . . ?
C25X C22X S22X 102.2(39) . . ?
C26X C23X S23X 114.5(34) . . ?
N24X C25X C22X 118.3(49) . . ?
N24X C26X C23X 106.7(42) . . ?
C25X N24X C24X 119.0(61) . . ?
C25X N24X C26X 96.0(43) . . ?
C24X N24X C26X 106.5(54) . . ?
C25X N24X V2X 109.9(38) . . ?
C24X N24X V2X 111.6(48) . . ?
C26X N24X V2X 113.0(39) . . ?
N26X N25X V2X 103.7(43) . . ?

loop_
_geom_bond_atom_site_label_1
_geom_bond_atom_site_label_2
_geom_bond_distance
_geom_bond_site_symmetry_2
_geom_bond_publ_flag
V1 N15 2.135(10) . ?
V1 N14 2.180(9) . ?
V1 S12 2.299(4) . ?
V1 S13 2.307(4) . ?
V1 S11 2.313(4) . ?
S11 C11 1.855(14) . ?
C11 C14 1.52(2) . ?
C11 H11A 0.97 . ?
C11 H11B 0.97 . ?
C14 N14 1.485(15) . ?
C14 H14A 0.97 . ?
C14 H14B 0.97 . ?
S12 C12 1.851(13) . ?
C12 C15 1.54(2) . ?
C12 H12A 0.97 . ?
C12 H12B 0.97 . ?
C15 N14 1.52(2) . ?
C15 H15A 0.97 . ?
C15 H15B 0.97 . ?
S13 C13 1.80(2) . ?
C13 C16 1.50(2) . ?
C13 H13A 0.97 . ?
C13 H13B 0.97 . ?
C16 N14 1.47(2) . ?
C16 H16A 0.97 . ?
C16 H16B 0.97 . ?
N15 N16 1.48(2) . ?
V2 N25 2.157(10) . ?
V2 N24 2.154(10) . ?
V2 S21 2.285(4) . ?
V2 S22 2.294(4) . ?
V2 S23 2.308(4) . ?
S21 C21 1.793(11) . ?
C21 C24 1.52(2) . ?
C21 H21A 0.97 . ?
C21 H21B 0.97 . ?
C24 N24 1.469(15) . ?
C24 H24A 0.97 . ?
C24 H24B 0.97 . ?
S22 C22 1.82(2) . ?
C22 C25 1.53(2) . ?
C22 H22A 0.97 . ?
C22 H22B 0.97 . ?
C25 N24 1.502(14) . ?
C25 H25A 0.97 . ?
C25 H25B 0.97 . ?
S23 C23 1.783(14) . ?
C23 C26 1.51(2) . ?
C23 H23A 0.97 . ?
C23 H23B 0.97 . ?
C26 N24 1.45(2) . ?
C26 H26A 0.97 . ?
C26 H26B 0.97 . ?
N25 N26 1.459(14) . ?
V1X N14X 2.06(8) . ?
V1X S11X 2.19(3) . ?
V1X N15X 2.25(4) . ?
V1X S13X 2.26(2) . ?
V1X S12X 2.28(2) . ?
S11X C11X 1.830(11) . ?
S12X C12X 1.828(11) . ?
S13X C13X 1.830(11) . ?
C11X C14X 1.540(11) . ?
C12X C15X 1.539(11) . ?
C13X C16X 1.542(11) . ?
C14X N14X 1.500(11) . ?
C15X N14X 1.499(11) . ?
C16X N14X 1.500(11) . ?
N15X N16X 1.43(6) . ?
V2X N25X 2.141(14) . ?
V2X N24X 2.18(6) . ?
V2X S23X 2.33(3) . ?
V2X S21X 2.40(3) . ?
V2X S22X 2.41(4) . ?
S22X C22X 1.830(11) . ?
S23X C23X 1.832(11) . ?
C22X C25X 1.541(11) . ?
C23X C26X 1.542(11) . ?
C24X N24X 1.500(11) . ?
C25X N24X 1.499(11) . ?
C26X N24X 1.502(11) . ?
N25X N26X 1.48(2) . ?
